data_1520489
loop_
_publ_author_name
'Gu, Weikai'
'Xu, Pengfei'
'Wang, Yaorong'
'Yao, Yingming'
'Yuan, Dan'
'Shen, Qi'

_publ_section_title
;
 Synthesis and Characterization of Yttrium and Ytterbium Complexes
 Supported by Salen Ligands and Their Catalytic Properties forrac-Lactide
 Polymerization
;
_journal_issue 12
_journal_name_full Organometallics
_journal_page_first 2907
_journal_paper_doi 10.1021/acs.organomet.5b00223
_journal_volume 34
_journal_year 2015
_chemical_formula_moiety 'C36 H43 Cl4 N2 O4 Yb'
_chemical_formula_sum 'C36 H43 Cl4 N2 O4 Yb'
_chemical_formula_weight 882.56
_chemical_name_systematic
; 
 ? 
;
_space_group_IT_number 2
_space_group_name_Hall '-P 1'
_symmetry_cell_setting triclinic
_symmetry_space_group_name_Hall '-P 1'
_symmetry_space_group_name_H-M 'P -1'
_atom_sites_solution_hydrogens geom
_atom_sites_solution_primary direct
_atom_sites_solution_secondary difmap
_audit_creation_method SHELXL-97
_cell_angle_alpha 110.668(3)
_cell_angle_beta 112.050(3)
_cell_angle_gamma 101.601(3)
_cell_formula_units_Z 2
_cell_length_a 11.1518(4)
_cell_length_b 14.3086(6)
_cell_length_c 14.3249(5)
_cell_measurement_reflns_used 10857
_cell_measurement_temperature 223(2)
_cell_measurement_theta_max 30.1270
_cell_measurement_theta_min 3.7440
_cell_volume 1829.70(16)
_computing_cell_refinement
;
CrysAlisPro, Agilent Technologies,
Version 1.171.36.32 (release 02-08-2013 CrysAlis171 .NET)
(compiled Aug  2 2013,16:46:58)
;
_computing_data_collection
;
CrysAlisPro, Agilent Technologies,
Version 1.171.36.32 (release 02-08-2013 CrysAlis171 .NET)
(compiled Aug  2 2013,16:46:58)
;
_computing_data_reduction
;
CrysAlisPro, Agilent Technologies,
Version 1.171.36.32 (release 02-08-2013 CrysAlis171 .NET)
(compiled Aug  2 2013,16:46:58)
;
_computing_publication_material
;
O. V. Dolomanov, L. J. Bourhis, R. J. Gildea, J. A. K. Howard and H. Puschmann,
OLEX2: a complete structure solution, refinement and analysis program.
J. Appl. Cryst. (2009). 42, 339-341.
;
_computing_structure_refinement 'SHELXL-97 (Sheldrick, 1997)'
_computing_structure_solution 'SHELXS-97 (Sheldrick, 1990)'
_diffrn_ambient_temperature 223(2)
_diffrn_detector_area_resol_mean 10.4471
_diffrn_measured_fraction_theta_full 0.999
_diffrn_measured_fraction_theta_max 0.999
_diffrn_measurement_device_type 'Xcalibur, Atlas, Gemini'
_diffrn_measurement_method '\w scans'
_diffrn_radiation_monochromator graphite
_diffrn_radiation_source 'fine-focus sealed tube'
_diffrn_radiation_type MoK\a
_diffrn_radiation_wavelength 0.71073
_diffrn_reflns_av_R_equivalents 0.0275
_diffrn_reflns_av_sigmaI/netI 0.0374
_diffrn_reflns_limit_h_max 13
_diffrn_reflns_limit_h_min -13
_diffrn_reflns_limit_k_max 17
_diffrn_reflns_limit_k_min -17
_diffrn_reflns_limit_l_max 15
_diffrn_reflns_limit_l_min -17
_diffrn_reflns_number 19103
_diffrn_reflns_theta_full 26.37
_diffrn_reflns_theta_max 26.37
_diffrn_reflns_theta_min 2.91
_exptl_absorpt_coefficient_mu 2.888
_exptl_absorpt_correction_T_max 1.00000
_exptl_absorpt_correction_T_min 0.31665
_exptl_absorpt_correction_type multi-scan
_exptl_absorpt_process_details
;
CrysAlisPro, Agilent Technologies,
Version 1.171.36.32 (release 02-08-2013 CrysAlis171 .NET)
(compiled Aug  2 2013,16:46:58)
Empirical absorption correction using spherical harmonics,
 implemented in SCALE3 ABSPACK scaling algorithm.
;
_exptl_crystal_colour 'translucent dark yellow'
_exptl_crystal_density_diffrn 1.602
_exptl_crystal_density_method 'not measured'
_exptl_crystal_description block
_exptl_crystal_F_000 886
_exptl_crystal_size_max 0.7
_exptl_crystal_size_mid 0.2
_exptl_crystal_size_min 0.2
_refine_diff_density_max 3.744
_refine_diff_density_min -0.634
_refine_diff_density_rms 0.117
_refine_ls_extinction_method none
_refine_ls_goodness_of_fit_ref 1.131
_refine_ls_hydrogen_treatment constr
_refine_ls_matrix_type full
_refine_ls_number_parameters 431
_refine_ls_number_reflns 7457
_refine_ls_number_restraints 0
_refine_ls_restrained_S_all 1.131
_refine_ls_R_factor_all 0.0396
_refine_ls_R_factor_gt 0.0363
_refine_ls_shift/su_max 0.002
_refine_ls_shift/su_mean 0.000
_refine_ls_structure_factor_coef Fsqd
_refine_ls_weighting_details 'calc w=1/[\s^2^(Fo^2^)+(0.0463P)^2^+2.8648P] where P=(Fo^2^+2Fc^2^)/3'
_refine_ls_weighting_scheme calc
_refine_ls_wR_factor_gt 0.0944
_refine_ls_wR_factor_ref 0.0963
_reflns_number_gt 6929
_reflns_number_total 7457
_reflns_threshold_expression >2sigma(I)
_cod_data_source_file om5b00223_si_002.cif
_cod_data_source_block complex7
_cod_depositor_comments 'Adding full bibliography for 1520484--1520490.cif.'
_cod_original_cell_volume 1829.69(11)
_cod_database_code 1520489

loop_
_symmetry_equiv_pos_as_xyz
'x, y, z'
'-x, -y, -z'

loop_
_atom_site_label
_atom_site_type_symbol
_atom_site_fract_x
_atom_site_fract_y
_atom_site_fract_z
_atom_site_U_iso_or_equiv
_atom_site_adp_type
_atom_site_occupancy
_atom_site_symmetry_multiplicity
_atom_site_calc_flag
_atom_site_refinement_flags
Yb1 Yb 0.568964(18) 0.646403(15) 0.733353(15) 0.02491(8) Uani 1 1 d .
Cl1 Cl 0.08636(12) 0.61579(11) 0.51055(13) 0.0429(3) Uani 1 1 d .
Cl2 Cl 0.24943(15) 0.95059(12) 0.43838(14) 0.0547(4) Uani 1 1 d .
Cl3 Cl 0.20581(15) 0.32618(12) 0.64615(16) 0.0560(4) Uani 1 1 d .
Cl4 Cl 0.5532(2) 0.12182(15) 0.74748(18) 0.0857(7) Uani 1 1 d .
N1 N 0.6564(4) 0.7374(4) 0.6435(4) 0.0353(9) Uani 1 1 d .
N2 N 0.7171(4) 0.5466(4) 0.6979(4) 0.0373(10) Uani 1 1 d .
O1 O 0.3868(3) 0.6493(3) 0.6102(3) 0.0314(7) Uani 1 1 d .
O2 O 0.4479(3) 0.4804(3) 0.6722(3) 0.0327(7) Uani 1 1 d .
O3 O 0.7353(3) 0.7638(2) 0.8930(3) 0.0277(6) Uani 1 1 d .
O4 O 0.4392(4) 0.6659(3) 0.8353(3) 0.0392(8) Uani 1 1 d .
C1 C 0.7991(6) 0.7517(5) 0.6592(6) 0.0541(16) Uani 1 1 d .
H1A H 0.8667 0.7958 0.7398 0.065 Uiso 1 1 calc R
H1B H 0.8188 0.7902 0.6195 0.065 Uiso 1 1 calc R
C2 C 0.8171(6) 0.6448(6) 0.6150(6) 0.0577(17) Uani 1 1 d .
H2A H 0.7337 0.5938 0.5426 0.069 Uiso 1 1 calc R
H2B H 0.8953 0.6564 0.6000 0.069 Uiso 1 1 calc R
C3 C 0.8416(6) 0.5949(5) 0.6906(5) 0.0497(14) Uani 1 1 d .
H3A H 0.9151 0.6494 0.7668 0.060 Uiso 1 1 calc R
H3B H 0.8753 0.5389 0.6639 0.060 Uiso 1 1 calc R
C4 C 0.3572(5) 0.7139(4) 0.5684(4) 0.0267(9) Uani 1 1 d .
C5 C 0.2193(5) 0.7120(4) 0.5204(4) 0.0286(9) Uani 1 1 d .
C6 C 0.1861(5) 0.7827(4) 0.4800(4) 0.0314(10) Uani 1 1 d .
H6 H 0.0948 0.7798 0.4500 0.038 Uiso 1 1 calc R
C7 C 0.2908(5) 0.8581(4) 0.4848(4) 0.0355(11) Uani 1 1 d .
C8 C 0.4249(5) 0.8604(4) 0.5248(4) 0.0349(11) Uani 1 1 d .
H8 H 0.4934 0.9100 0.5250 0.042 Uiso 1 1 calc R
C9 C 0.4583(5) 0.7884(4) 0.5649(4) 0.0308(10) Uani 1 1 d .
C10 C 0.5984(5) 0.7881(4) 0.5965(4) 0.0366(11) Uani 1 1 d .
H10 H 0.6528 0.8310 0.5798 0.044 Uiso 1 1 calc R
C11 C 0.4715(5) 0.3992(4) 0.6856(4) 0.0307(10) Uani 1 1 d .
C12 C 0.3696(5) 0.3184(4) 0.6798(4) 0.0363(11) Uani 1 1 d .
C13 C 0.3926(7) 0.2346(4) 0.6990(5) 0.0468(13) Uani 1 1 d .
H13 H 0.3230 0.1840 0.6967 0.056 Uiso 1 1 calc R
C14 C 0.5212(7) 0.2268(4) 0.7218(5) 0.0472(14) Uani 1 1 d .
C15 C 0.6223(6) 0.2998(5) 0.7242(5) 0.0488(15) Uani 1 1 d .
H15 H 0.7075 0.2925 0.7381 0.059 Uiso 1 1 calc R
C16 C 0.5993(5) 0.3877(4) 0.7056(4) 0.0340(10) Uani 1 1 d .
C17 C 0.7066(5) 0.4570(5) 0.7003(4) 0.0423(13) Uani 1 1 d .
H17 H 0.7779 0.4334 0.6983 0.051 Uiso 1 1 calc R
C18 C 0.7938(4) 0.8322(3) 1.0054(4) 0.0251(9) Uani 1 1 d .
C19 C 0.7880(5) 0.9372(4) 1.0431(4) 0.0293(9) Uani 1 1 d .
C20 C 0.8322(5) 0.9979(4) 1.1580(4) 0.0358(11) Uani 1 1 d .
H20 H 0.8259 1.0653 1.1824 0.043 Uiso 1 1 calc R
C21 C 0.8850(5) 0.9641(4) 1.2382(4) 0.0375(11) Uani 1 1 d .
C22 C 0.9005(5) 0.8661(4) 1.2020(4) 0.0325(10) Uani 1 1 d .
H22 H 0.9401 0.8438 1.2558 0.039 Uiso 1 1 calc R
C23 C 0.8591(5) 0.7995(4) 1.0883(4) 0.0267(9) Uani 1 1 d .
C24 C 0.7345(5) 0.9837(4) 0.9610(4) 0.0335(10) Uani 1 1 d .
C25 C 0.5776(5) 0.9217(4) 0.8753(5) 0.0399(12) Uani 1 1 d .
H25A H 0.5562 0.8453 0.8442 0.060 Uiso 1 1 calc R
H25B H 0.5538 0.9408 0.8148 0.060 Uiso 1 1 calc R
H25C H 0.5245 0.9402 0.9134 0.060 Uiso 1 1 calc R
C26 C 0.8176(6) 0.9843(5) 0.8969(5) 0.0421(12) Uani 1 1 d .
H26A H 0.9130 1.0340 0.9499 0.063 Uiso 1 1 calc R
H26B H 0.7766 1.0064 0.8406 0.063 Uiso 1 1 calc R
H26C H 0.8153 0.9130 0.8599 0.063 Uiso 1 1 calc R
C27 C 0.7536(7) 1.1025(5) 1.0249(6) 0.0518(15) Uani 1 1 d .
H27A H 0.6936 1.1059 1.0585 0.078 Uiso 1 1 calc R
H27B H 0.7297 1.1311 0.9720 0.078 Uiso 1 1 calc R
H27C H 0.8495 1.1445 1.0838 0.078 Uiso 1 1 calc R
C28 C 0.9273(7) 1.0319(5) 1.3622(5) 0.0580(16) Uani 1 1 d .
H28A H 0.9662 1.1072 1.3836 0.087 Uiso 1 1 calc R
H28B H 0.9961 1.0140 1.4092 0.087 Uiso 1 1 calc R
H28C H 0.8465 1.0176 1.3724 0.087 Uiso 1 1 calc R
C29 C 0.8856(5) 0.6940(4) 1.0558(4) 0.0329(10) Uani 1 1 d .
C30 C 0.9715(6) 0.6938(5) 0.9938(5) 0.0433(13) Uani 1 1 d .
H30A H 0.9750 0.6236 0.9626 0.065 Uiso 1 1 calc R
H30B H 1.0649 0.7471 1.0468 0.065 Uiso 1 1 calc R
H30C H 0.9284 0.7105 0.9332 0.065 Uiso 1 1 calc R
C31 C 0.9730(6) 0.6837(5) 1.1616(5) 0.0463(13) Uani 1 1 d .
H31A H 0.9940 0.6202 1.1380 0.069 Uiso 1 1 calc R
H31B H 0.9206 0.6779 1.2008 0.069 Uiso 1 1 calc R
H31C H 1.0588 0.7465 1.2119 0.069 Uiso 1 1 calc R
C32 C 0.7483(6) 0.5935(4) 0.9816(5) 0.0461(13) Uani 1 1 d .
H32A H 0.6925 0.5948 0.9125 0.069 Uiso 1 1 calc R
H32B H 0.6974 0.5934 1.0228 0.069 Uiso 1 1 calc R
H32C H 0.7690 0.5295 0.9631 0.069 Uiso 1 1 calc R
C33 C 0.4799(6) 0.7108(5) 0.9546(5) 0.0473(14) Uani 1 1 d .
H33A H 0.4817 0.7837 0.9842 0.057 Uiso 1 1 calc R
H33B H 0.5719 0.7127 0.9984 0.057 Uiso 1 1 calc R
C34 C 0.3709(7) 0.6370(7) 0.9601(7) 0.070(2) Uani 1 1 d .
H34A H 0.3948 0.5768 0.9652 0.084 Uiso 1 1 calc R
H34B H 0.3601 0.6752 1.0255 0.084 Uiso 1 1 calc R
C35 C 0.2417(7) 0.5988(6) 0.8525(6) 0.0635(19) Uani 1 1 d .
H35A H 0.1813 0.6358 0.8662 0.076 Uiso 1 1 calc R
H35B H 0.1908 0.5216 0.8187 0.076 Uiso 1 1 calc R
C36 C 0.2875(6) 0.6242(5) 0.7744(5) 0.0451(13) Uani 1 1 d .
H36A H 0.2504 0.5595 0.7026 0.054 Uiso 1 1 calc R
H36B H 0.2552 0.6778 0.7587 0.054 Uiso 1 1 calc R

loop_
_atom_site_aniso_label
_atom_site_aniso_U_11
_atom_site_aniso_U_22
_atom_site_aniso_U_33
_atom_site_aniso_U_23
_atom_site_aniso_U_13
_atom_site_aniso_U_12
Yb1 0.02022(11) 0.02814(12) 0.02505(12) 0.01083(9) 0.01227(8) 0.00762(8)
Cl1 0.0262(6) 0.0444(7) 0.0695(9) 0.0363(7) 0.0254(6) 0.0135(5)
Cl2 0.0408(7) 0.0528(8) 0.0696(10) 0.0444(8) 0.0152(7) 0.0112(6)
Cl3 0.0414(7) 0.0495(8) 0.0892(12) 0.0412(8) 0.0358(8) 0.0163(6)
Cl4 0.1142(16) 0.0496(9) 0.0733(13) 0.0331(9) 0.0155(11) 0.0471(11)
N1 0.0220(19) 0.048(2) 0.035(2) 0.020(2) 0.0150(18) 0.0091(18)
N2 0.029(2) 0.044(3) 0.033(2) 0.009(2) 0.0189(19) 0.0138(19)
O1 0.0266(16) 0.0362(18) 0.041(2) 0.0240(16) 0.0186(15) 0.0136(14)
O2 0.0245(16) 0.0275(16) 0.042(2) 0.0165(15) 0.0118(15) 0.0107(14)
O3 0.0261(16) 0.0310(16) 0.0243(16) 0.0147(14) 0.0100(13) 0.0091(13)
O4 0.0336(18) 0.046(2) 0.035(2) 0.0121(17) 0.0222(16) 0.0095(16)
C1 0.024(3) 0.076(4) 0.068(4) 0.038(4) 0.026(3) 0.015(3)
C2 0.039(3) 0.093(5) 0.051(4) 0.031(4) 0.032(3) 0.031(3)
C3 0.031(3) 0.070(4) 0.048(3) 0.020(3) 0.027(3) 0.021(3)
C4 0.026(2) 0.029(2) 0.022(2) 0.0074(19) 0.0146(19) 0.0086(18)
C5 0.025(2) 0.028(2) 0.033(3) 0.013(2) 0.017(2) 0.0071(18)
C6 0.027(2) 0.030(2) 0.029(2) 0.012(2) 0.009(2) 0.009(2)
C7 0.035(3) 0.034(3) 0.033(3) 0.017(2) 0.014(2) 0.008(2)
C8 0.030(2) 0.039(3) 0.032(3) 0.019(2) 0.015(2) 0.002(2)
C9 0.025(2) 0.038(3) 0.027(2) 0.015(2) 0.0106(19) 0.008(2)
C10 0.024(2) 0.048(3) 0.036(3) 0.020(2) 0.018(2) 0.004(2)
C11 0.033(2) 0.029(2) 0.021(2) 0.0080(19) 0.0077(19) 0.012(2)
C12 0.037(3) 0.031(2) 0.033(3) 0.014(2) 0.011(2) 0.012(2)
C13 0.062(4) 0.033(3) 0.038(3) 0.016(2) 0.018(3) 0.017(3)
C14 0.064(4) 0.032(3) 0.034(3) 0.013(2) 0.011(3) 0.026(3)
C15 0.050(3) 0.041(3) 0.033(3) 0.004(2) 0.006(3) 0.029(3)
C16 0.030(2) 0.033(3) 0.027(2) 0.008(2) 0.007(2) 0.015(2)
C17 0.033(3) 0.047(3) 0.033(3) 0.004(2) 0.014(2) 0.021(2)
C18 0.021(2) 0.026(2) 0.025(2) 0.0117(19) 0.0103(18) 0.0053(17)
C19 0.024(2) 0.029(2) 0.033(3) 0.015(2) 0.013(2) 0.0083(19)
C20 0.041(3) 0.029(2) 0.037(3) 0.013(2) 0.019(2) 0.015(2)
C21 0.039(3) 0.044(3) 0.027(3) 0.012(2) 0.018(2) 0.015(2)
C22 0.032(2) 0.038(3) 0.028(2) 0.017(2) 0.014(2) 0.013(2)
C23 0.025(2) 0.028(2) 0.026(2) 0.0134(19) 0.0125(19) 0.0072(18)
C24 0.030(2) 0.032(2) 0.040(3) 0.020(2) 0.015(2) 0.013(2)
C25 0.034(3) 0.041(3) 0.048(3) 0.025(3) 0.016(2) 0.018(2)
C26 0.042(3) 0.045(3) 0.047(3) 0.031(3) 0.021(3) 0.016(2)
C27 0.058(4) 0.036(3) 0.061(4) 0.026(3) 0.024(3) 0.021(3)
C28 0.078(5) 0.062(4) 0.031(3) 0.014(3) 0.031(3) 0.028(4)
C29 0.040(3) 0.032(2) 0.030(3) 0.018(2) 0.017(2) 0.014(2)
C30 0.046(3) 0.053(3) 0.053(3) 0.031(3) 0.033(3) 0.031(3)
C31 0.055(3) 0.049(3) 0.041(3) 0.027(3) 0.021(3) 0.026(3)
C32 0.064(4) 0.028(3) 0.037(3) 0.016(2) 0.020(3) 0.012(3)
C33 0.043(3) 0.060(4) 0.040(3) 0.020(3) 0.029(3) 0.013(3)
C34 0.058(4) 0.092(5) 0.071(5) 0.052(4) 0.038(4) 0.010(4)
C35 0.046(4) 0.074(5) 0.059(4) 0.021(4) 0.036(3) 0.000(3)
C36 0.038(3) 0.050(3) 0.048(3) 0.021(3) 0.027(3) 0.011(3)

loop_
_atom_type_symbol
_atom_type_description
_atom_type_scat_dispersion_real
_atom_type_scat_dispersion_imag
_atom_type_scat_source
C C 0.0033 0.0016 'International Tables Vol C Tables 4.2.6.8 and 6.1.1.4'
H H 0.0000 0.0000 'International Tables Vol C Tables 4.2.6.8 and 6.1.1.4'
N N 0.0061 0.0033 'International Tables Vol C Tables 4.2.6.8 and 6.1.1.4'
O O 0.0106 0.0060 'International Tables Vol C Tables 4.2.6.8 and 6.1.1.4'
Yb Yb -0.3850 5.5486 'International Tables Vol C Tables 4.2.6.8 and 6.1.1.4'
Cl Cl 0.1484 0.1585 'International Tables Vol C Tables 4.2.6.8 and 6.1.1.4'

loop_
_geom_angle_atom_site_label_1
_geom_angle_atom_site_label_2
_geom_angle_atom_site_label_3
_geom_angle
O3 Yb1 O2 131.39(12)
O3 Yb1 O1 133.29(12)
O2 Yb1 O1 87.49(12)
O3 Yb1 O4 82.62(12)
O2 Yb1 O4 79.11(12)
O1 Yb1 O4 81.00(12)
O3 Yb1 N1 89.89(13)
O2 Yb1 N1 131.79(14)
O1 Yb1 N1 74.94(12)
O4 Yb1 N1 138.61(13)
O3 Yb1 N2 91.47(13)
O2 Yb1 N2 74.34(13)
O1 Yb1 N2 128.28(13)
O4 Yb1 N2 138.41(14)
N1 Yb1 N2 82.14(14)
C10 N1 C1 114.9(4)
C10 N1 Yb1 125.3(3)
C1 N1 Yb1 119.0(3)
C17 N2 C3 113.5(4)
C17 N2 Yb1 123.8(3)
C3 N2 Yb1 121.9(3)
C4 O1 Yb1 137.3(3)
C11 O2 Yb1 136.7(3)
C18 O3 Yb1 154.0(3)
C33 O4 C36 106.1(4)
C33 O4 Yb1 133.2(3)
C36 O4 Yb1 120.7(3)
N1 C1 C2 112.8(5)
C3 C2 C1 116.0(5)
C2 C3 N2 114.7(5)
O1 C4 C9 122.7(4)
O1 C4 C5 121.6(4)
C9 C4 C5 115.7(4)
C6 C5 C4 122.8(4)
C6 C5 Cl1 118.4(3)
C4 C5 Cl1 118.8(3)
C5 C6 C7 118.9(4)
C8 C7 C6 121.0(4)
C8 C7 Cl2 120.3(4)
C6 C7 Cl2 118.7(4)
C7 C8 C9 120.0(4)
C8 C9 C4 121.3(4)
C8 C9 C10 117.4(4)
C4 C9 C10 121.2(4)
N1 C10 C9 128.9(4)
O2 C11 C16 121.8(4)
O2 C11 C12 121.6(4)
C16 C11 C12 116.6(4)
C13 C12 C11 123.5(5)
C13 C12 Cl3 119.0(4)
C11 C12 Cl3 117.5(4)
C12 C13 C14 118.7(5)
C15 C14 C13 120.8(5)
C15 C14 Cl4 119.6(5)
C13 C14 Cl4 119.5(5)
C14 C15 C16 120.6(5)
C11 C16 C15 119.8(5)
C11 C16 C17 122.5(4)
C15 C16 C17 117.5(5)
N2 C17 C16 128.7(4)
O3 C18 C23 120.4(4)
O3 C18 C19 120.5(4)
C23 C18 C19 119.2(4)
C20 C19 C18 117.9(4)
C20 C19 C24 119.6(4)
C18 C19 C24 122.5(4)
C21 C20 C19 123.7(5)
C20 C21 C22 117.7(4)
C20 C21 C28 121.7(5)
C22 C21 C28 120.7(5)
C21 C22 C23 122.7(4)
C22 C23 C18 118.5(4)
C22 C23 C29 119.4(4)
C18 C23 C29 122.1(4)
C26 C24 C25 109.8(4)
C26 C24 C19 110.7(4)
C25 C24 C19 112.4(4)
C26 C24 C27 105.7(4)
C25 C24 C27 105.8(4)
C19 C24 C27 112.1(4)
C30 C29 C32 110.5(4)
C30 C29 C23 109.4(4)
C32 C29 C23 111.9(4)
C30 C29 C31 105.9(4)
C32 C29 C31 106.7(4)
C23 C29 C31 112.2(4)
O4 C33 C34 104.7(5)
C35 C34 C33 104.5(5)
C34 C35 C36 106.2(5)
O4 C36 C35 105.5(5)

loop_
_geom_bond_atom_site_label_1
_geom_bond_atom_site_label_2
_geom_bond_distance
Yb1 O3 2.084(3)
Yb1 O2 2.141(3)
Yb1 O1 2.153(3)
Yb1 O4 2.401(3)
Yb1 N1 2.433(4)
Yb1 N2 2.468(4)
Cl1 C5 1.731(4)
Cl2 C7 1.744(5)
Cl3 C12 1.744(5)
Cl4 C14 1.740(5)
N1 C10 1.266(7)
N1 C1 1.481(6)
N2 C17 1.278(7)
N2 C3 1.480(6)
O1 C4 1.298(5)
O2 C11 1.303(5)
O3 C18 1.349(5)
O4 C33 1.437(6)
O4 C36 1.448(6)
C1 C2 1.522(9)
C2 C3 1.471(9)
C4 C9 1.416(6)
C4 C5 1.419(6)
C5 C6 1.378(7)
C6 C7 1.383(7)
C7 C8 1.375(7)
C8 C9 1.394(7)
C9 C10 1.456(6)
C11 C16 1.401(6)
C11 C12 1.403(7)
C12 C13 1.372(7)
C13 C14 1.383(8)
C14 C15 1.355(9)
C15 C16 1.425(7)
C16 C17 1.437(8)
C18 C23 1.427(6)
C18 C19 1.430(6)
C19 C20 1.385(7)
C19 C24 1.538(7)
C20 C21 1.379(7)
C21 C22 1.385(7)
C21 C28 1.513(7)
C22 C23 1.391(6)
C23 C29 1.540(6)
C24 C26 1.531(7)
C24 C25 1.533(7)
C24 C27 1.544(7)
C29 C30 1.532(7)
C29 C32 1.535(7)
C29 C31 1.541(7)
C33 C34 1.488(8)
C34 C35 1.473(10)
C35 C36 1.513(8)

loop_
_geom_torsion_atom_site_label_1
_geom_torsion_atom_site_label_2
_geom_torsion_atom_site_label_3
_geom_torsion_atom_site_label_4
_geom_torsion
O3 Yb1 N1 C10 -110.1(4)
O2 Yb1 N1 C10 97.7(4)
O1 Yb1 N1 C10 25.2(4)
O4 Yb1 N1 C10 -31.4(5)
N2 Yb1 N1 C10 158.4(5)
O3 Yb1 N1 C1 59.5(4)
O2 Yb1 N1 C1 -92.8(4)
O1 Yb1 N1 C1 -165.2(4)
O4 Yb1 N1 C1 138.1(4)
N2 Yb1 N1 C1 -32.0(4)
O3 Yb1 N2 C17 107.0(4)
O2 Yb1 N2 C17 -25.8(4)
O1 Yb1 N2 C17 -99.6(4)
O4 Yb1 N2 C17 26.5(5)
N1 Yb1 N2 C17 -163.3(4)
O3 Yb1 N2 C3 -62.8(4)
O2 Yb1 N2 C3 164.4(4)
O1 Yb1 N2 C3 90.6(4)
O4 Yb1 N2 C3 -143.3(4)
N1 Yb1 N2 C3 26.9(4)
O3 Yb1 O1 C4 40.9(5)
O2 Yb1 O1 C4 -168.9(4)
O4 Yb1 O1 C4 111.8(4)
N1 Yb1 O1 C4 -34.3(4)
N2 Yb1 O1 C4 -101.1(4)
O3 Yb1 O2 C11 -38.6(5)
O1 Yb1 O2 C11 170.2(4)
O4 Yb1 O2 C11 -108.5(4)
N1 Yb1 O2 C11 103.0(4)
N2 Yb1 O2 C11 39.2(4)
O2 Yb1 O3 C18 -67.7(6)
O1 Yb1 O3 C18 70.9(6)
O4 Yb1 O3 C18 0.7(6)
N1 Yb1 O3 C18 139.9(6)
N2 Yb1 O3 C18 -138.0(6)
O3 Yb1 O4 C33 -17.8(5)
O2 Yb1 O4 C33 116.9(5)
O1 Yb1 O4 C33 -153.9(5)
N1 Yb1 O4 C33 -99.2(5)
N2 Yb1 O4 C33 66.0(5)
O3 Yb1 O4 C36 164.5(4)
O2 Yb1 O4 C36 -60.8(4)
O1 Yb1 O4 C36 28.4(4)
N1 Yb1 O4 C36 83.1(4)
N2 Yb1 O4 C36 -111.6(4)
C10 N1 C1 C2 -129.7(5)
Yb1 N1 C1 C2 59.7(6)
N1 C1 C2 C3 -80.0(7)
C1 C2 C3 N2 73.0(7)
C17 N2 C3 C2 140.3(6)
Yb1 N2 C3 C2 -49.0(6)
Yb1 O1 C4 C9 25.7(7)
Yb1 O1 C4 C5 -155.9(3)
O1 C4 C5 C6 177.0(4)
C9 C4 C5 C6 -4.4(7)
O1 C4 C5 Cl1 -3.7(6)
C9 C4 C5 Cl1 174.8(3)
C4 C5 C6 C7 0.9(7)
Cl1 C5 C6 C7 -178.4(4)
C5 C6 C7 C8 2.6(7)
C5 C6 C7 Cl2 -177.7(4)
C6 C7 C8 C9 -2.2(8)
Cl2 C7 C8 C9 178.1(4)
C7 C8 C9 C4 -1.7(7)
C7 C8 C9 C10 174.6(5)
O1 C4 C9 C8 -176.7(4)
C5 C4 C9 C8 4.8(7)
O1 C4 C9 C10 7.2(7)
C5 C4 C9 C10 -171.4(4)
C1 N1 C10 C9 177.4(5)
Yb1 N1 C10 C9 -12.6(8)
C8 C9 C10 N1 173.4(5)
C4 C9 C10 N1 -10.3(8)
Yb1 O2 C11 C16 -31.2(7)
Yb1 O2 C11 C12 149.2(4)
O2 C11 C12 C13 -176.7(5)
C16 C11 C12 C13 3.8(7)
O2 C11 C12 Cl3 3.4(6)
C16 C11 C12 Cl3 -176.1(4)
C11 C12 C13 C14 -2.1(8)
Cl3 C12 C13 C14 177.8(4)
C12 C13 C14 C15 -0.6(8)
C12 C13 C14 Cl4 179.5(4)
C13 C14 C15 C16 1.4(8)
Cl4 C14 C15 C16 -178.8(4)
O2 C11 C16 C15 177.5(4)
C12 C11 C16 C15 -2.9(7)
O2 C11 C16 C17 -7.1(7)
C12 C11 C16 C17 172.5(5)
C14 C15 C16 C11 0.5(8)
C14 C15 C16 C17 -175.1(5)
C3 N2 C17 C16 -179.1(5)
Yb1 N2 C17 C16 10.3(8)
C11 C16 C17 N2 13.5(8)
C15 C16 C17 N2 -171.0(5)
Yb1 O3 C18 C23 94.1(7)
Yb1 O3 C18 C19 -84.3(7)
O3 C18 C19 C20 171.2(4)
C23 C18 C19 C20 -7.2(6)
O3 C18 C19 C24 -8.6(6)
C23 C18 C19 C24 173.1(4)
C18 C19 C20 C21 1.9(7)
C24 C19 C20 C21 -178.3(5)
C19 C20 C21 C22 3.2(8)
C19 C20 C21 C28 -177.9(5)
C20 C21 C22 C23 -3.1(7)
C28 C21 C22 C23 178.0(5)
C21 C22 C23 C18 -2.1(7)
C21 C22 C23 C29 177.5(4)
O3 C18 C23 C22 -171.1(4)
C19 C18 C23 C22 7.3(6)
O3 C18 C23 C29 9.3(6)
C19 C18 C23 C29 -172.3(4)
C20 C19 C24 C26 124.1(5)
C18 C19 C24 C26 -56.2(6)
C20 C19 C24 C25 -112.7(5)
C18 C19 C24 C25 67.0(6)
C20 C19 C24 C27 6.3(6)
C18 C19 C24 C27 -174.0(4)
C22 C23 C29 C30 -123.8(5)
C18 C23 C29 C30 55.8(6)
C22 C23 C29 C32 113.4(5)
C18 C23 C29 C32 -67.0(5)
C22 C23 C29 C31 -6.5(6)
C18 C23 C29 C31 173.1(4)
C36 O4 C33 C34 36.7(6)
Yb1 O4 C33 C34 -141.3(4)
O4 C33 C34 C35 -32.6(7)
C33 C34 C35 C36 16.5(8)
C33 O4 C36 C35 -25.9(6)
Yb1 O4 C36 C35 152.3(4)
C34 C35 C36 O4 5.2(7)
